data_4313580
loop_
_publ_author_name
'Felicia M. Dixon'
'Martin S. Masar'
'Peter E. Doan'
'Joshua R. Farrell'
'Frederick P. Arnold'
'Chad A. Mirkin'
'Christopher D. Incarvito'
'Lev N. Zakharov'
'Arnold L. Rheingold'

_publ_section_title
;
 Rh(II) and Rh(I) Two-Legged Piano-Stool Complexes: Structure, Reactivity,
 and Electronic Properties
;
_journal_name_full 'Inorganic Chemistry'
_journal_page_first 3245
_journal_page_last 3255
_journal_paper_doi 10.1021/ic0204981
_journal_volume 42
_journal_year 2003
_chemical_formula_moiety 'C45 H51 N O P2 Rh, F6 P, 2(C H2 Cl2)'
_chemical_formula_sum 'C47 H55 Cl4 F6 N O P3 Rh'
_chemical_formula_weight 1101.54
_chemical_name_systematic
;
  ?
;
_space_group_IT_number 2
_symmetry_cell_setting triclinic
_symmetry_space_group_name_Hall '-P 1'
_symmetry_space_group_name_H-M 'P -1'
_atom_sites_solution_hydrogens geom
_atom_sites_solution_primary direct
_atom_sites_solution_secondary difmap
_audit_creation_method SHELXL-97
_cell_angle_alpha 74.5510(10)
_cell_angle_beta 73.8950(10)
_cell_angle_gamma 66.0460(10)
_cell_formula_units_Z 2
_cell_length_a 13.5476(7)
_cell_length_b 13.8306(7)
_cell_length_c 14.9948(8)
_cell_measurement_temperature 128(2)
_cell_volume 2428.7(2)
_computing_cell_refinement 'Bruker SMART'
_computing_data_collection 'Bruker SMART'
_computing_data_reduction 'Bruker SAINT'
_computing_molecular_graphics 'Bruker SHELXTL'
_computing_publication_material 'Bruker SHELXTL'
_computing_structure_refinement 'SHELXL-97 (Sheldrick, 1997)'
_computing_structure_solution 'SHELXS-97 (Sheldrick, 1990)'
_diffrn_ambient_temperature 128(2)
_diffrn_measured_fraction_theta_full 0.910
_diffrn_measured_fraction_theta_max 0.910
_diffrn_measurement_device_type 'CCD area detector'
_diffrn_measurement_method 'phi and omega scans'
_diffrn_radiation_monochromator graphite
_diffrn_radiation_source 'fine-focus sealed tube'
_diffrn_radiation_type MoK\a
_diffrn_radiation_wavelength 0.71073
_diffrn_reflns_av_R_equivalents 0.0314
_diffrn_reflns_av_sigmaI/netI 0.0776
_diffrn_reflns_limit_h_max 18
_diffrn_reflns_limit_h_min -16
_diffrn_reflns_limit_k_max 18
_diffrn_reflns_limit_k_min -17
_diffrn_reflns_limit_l_max 18
_diffrn_reflns_limit_l_min -19
_diffrn_reflns_number 15798
_diffrn_reflns_theta_full 28.30
_diffrn_reflns_theta_max 28.30
_diffrn_reflns_theta_min 1.98
_exptl_absorpt_coefficient_mu 0.730
_exptl_absorpt_correction_type none
_exptl_crystal_colour Green
_exptl_crystal_density_diffrn 1.506
_exptl_crystal_density_meas 0
_exptl_crystal_density_method 'not measured'
_exptl_crystal_description Block
_exptl_crystal_F_000 1128
_exptl_crystal_size_max 0.20
_exptl_crystal_size_mid 0.15
_exptl_crystal_size_min 0.10
_refine_diff_density_max 2.696
_refine_diff_density_min -1.334
_refine_diff_density_rms 0.137
_refine_ls_extinction_method none
_refine_ls_goodness_of_fit_ref 1.099
_refine_ls_hydrogen_treatment mixed
_refine_ls_matrix_type full
_refine_ls_number_parameters 486
_refine_ls_number_reflns 10980
_refine_ls_number_restraints 20
_refine_ls_restrained_S_all 1.160
_refine_ls_R_factor_all 0.0834
_refine_ls_R_factor_gt 0.0662
_refine_ls_shift/su_max 0.002
_refine_ls_shift/su_mean 0.000
_refine_ls_structure_factor_coef Fsqd
_refine_ls_weighting_details 'calc w=1/[\s^2^(Fo^2^)+(0.1124P)^2^+0.0000P] where P=(Fo^2^+2Fc^2^)/3'
_refine_ls_weighting_scheme calc
_refine_ls_wR_factor_gt 0.1845
_refine_ls_wR_factor_ref 0.1962
_reflns_number_gt 8124
_reflns_number_total 10980
_reflns_threshold_expression >2sigma(I)
_cod_data_source_file ic0204981.cif
_cod_data_source_block mir48a
_cod_depositor_comments
;
The following automatic conversions were performed:

'_symmetry_cell_setting' value 'Triclinic' changed to 'triclinic'
according to the built-in table from CIF Core dictionary named
'cif_core.dic' version 2.4.1 from 2010-06-29.

Automatic conversion script
Id: cif_fix_values 1646 2011-03-28 12:23:43Z adriana 
;
_cod_database_code 4313580

loop_
_symmetry_equiv_pos_as_xyz
'x, y, z'
'-x, -y, -z'

loop_
_atom_site_label
_atom_site_type_symbol
_atom_site_fract_x
_atom_site_fract_y
_atom_site_fract_z
_atom_site_U_iso_or_equiv
_atom_site_adp_type
_atom_site_occupancy
_atom_site_symmetry_multiplicity
_atom_site_calc_flag
_atom_site_refinement_flags
_atom_site_disorder_assembly
_atom_site_disorder_group
Rh1 Rh 0.89870(3) -0.18943(3) -0.80313(2) 0.01625(13) Uani 1 1 d . . .
P1 P 0.89677(10) -0.19522(9) -0.95698(8) 0.0177(2) Uani 1 1 d . . .
P2 P 0.89579(10) -0.19513(9) -0.64553(8) 0.0169(2) Uani 1 1 d . . .
P3 P 1.15606(15) -0.69017(14) -0.74238(13) 0.0441(4) Uani 1 1 d D . .
O1 O 0.6911(3) 0.0009(3) -0.7944(3) 0.0330(9) Uani 1 1 d . . .
N1 N 1.0508(3) -0.3099(3) -0.8115(3) 0.0217(8) Uani 1 1 d . . .
C1 C 0.7696(4) -0.0752(4) -0.7971(3) 0.0232(10) Uani 1 1 d . . .
C2 C 1.1388(4) -0.3708(4) -0.8185(3) 0.0232(10) Uani 1 1 d . . .
C3 C 1.2513(4) -0.4477(5) -0.8278(4) 0.0346(13) Uani 1 1 d . . .
H3A H 1.2771 -0.4637 -0.7687 0.052 Uiso 1 1 calc R . .
H3B H 1.2989 -0.4171 -0.8792 0.052 Uiso 1 1 calc R . .
H3C H 1.2537 -0.5140 -0.8417 0.052 Uiso 1 1 calc R . .
C4 C 0.7985(4) -0.2523(4) -0.9623(3) 0.0212(10) Uani 1 1 d . . .
H4A H 0.8071 -0.2588 -1.0284 0.025 Uiso 1 1 calc R . .
H4B H 0.8166 -0.3255 -0.9242 0.025 Uiso 1 1 calc R . .
C5 C 0.6787(4) -0.1861(4) -0.9268(3) 0.0234(10) Uani 1 1 d . . .
H5A H 0.6604 -0.1121 -0.9633 0.028 Uiso 1 1 calc R . .
H5B H 0.6686 -0.1819 -0.8598 0.028 Uiso 1 1 calc R . .
C6 C 0.6008(4) -0.2360(4) -0.9364(3) 0.0246(10) Uani 1 1 d . . .
H6A H 0.6228 -0.3117 -0.9034 0.030 Uiso 1 1 calc R . .
H6B H 0.6083 -0.2362 -1.0039 0.030 Uiso 1 1 calc R . .
C7 C 0.4793(4) -0.1760(4) -0.8957(3) 0.0237(10) Uani 1 1 d . . .
H7A H 0.4548 -0.1026 -0.9330 0.028 Uiso 1 1 calc R . .
H7B H 0.4338 -0.2137 -0.9019 0.028 Uiso 1 1 calc R . .
C8 C 0.4614(4) -0.1687(4) -0.7946(3) 0.0211(10) Uani 1 1 d . . .
C9 C 0.4676(4) -0.2615(4) -0.7252(4) 0.0216(10) Uani 1 1 d . . .
C10 C 0.4673(4) -0.2606(4) -0.6314(4) 0.0219(10) Uani 1 1 d . . .
C11 C 0.4590(4) -0.1666(4) -0.6052(3) 0.0207(9) Uani 1 1 d . . .
C12 C 0.4456(4) -0.0724(4) -0.6734(4) 0.0225(10) Uani 1 1 d . . .
C13 C 0.4473(4) -0.0732(4) -0.7673(3) 0.0219(10) Uani 1 1 d . . .
C14 C 0.4782(5) -0.3658(4) -0.7496(4) 0.0296(11) Uani 1 1 d . . .
H14A H 0.4810 -0.4208 -0.6925 0.044 Uiso 1 1 calc R . .
H14B H 0.5457 -0.3902 -0.7962 0.044 Uiso 1 1 calc R . .
H14C H 0.4145 -0.3536 -0.7757 0.044 Uiso 1 1 calc R . .
C15 C 0.4826(4) -0.3645(4) -0.5601(4) 0.0275(11) Uani 1 1 d . . .
H15A H 0.4869 -0.4212 -0.5903 0.041 Uiso 1 1 calc R . .
H15B H 0.4200 -0.3535 -0.5071 0.041 Uiso 1 1 calc R . .
H15C H 0.5508 -0.3858 -0.5371 0.041 Uiso 1 1 calc R . .
C16 C 0.4314(5) 0.0327(4) -0.6477(4) 0.0299(12) Uani 1 1 d . . .
H16A H 0.4228 0.0894 -0.7035 0.045 Uiso 1 1 calc R . .
H16B H 0.4964 0.0232 -0.6248 0.045 Uiso 1 1 calc R . .
H16C H 0.3659 0.0528 -0.5981 0.045 Uiso 1 1 calc R . .
C17 C 0.4364(5) 0.0296(4) -0.8394(4) 0.0298(11) Uani 1 1 d . . .
H17A H 0.4267 0.0877 -0.8082 0.045 Uiso 1 1 calc R . .
H17B H 0.3724 0.0492 -0.8679 0.045 Uiso 1 1 calc R . .
H17C H 0.5030 0.0183 -0.8886 0.045 Uiso 1 1 calc R . .
C18 C 0.4738(4) -0.1707(4) -0.5082(3) 0.0259(11) Uani 1 1 d . . .
H18A H 0.4295 -0.2098 -0.4608 0.031 Uiso 1 1 calc R . .
H18B H 0.4461 -0.0966 -0.4955 0.031 Uiso 1 1 calc R . .
C19 C 0.5947(4) -0.2263(4) -0.4978(3) 0.0232(10) Uani 1 1 d . . .
H19A H 0.6004 -0.2230 -0.4344 0.028 Uiso 1 1 calc R . .
H19B H 0.6189 -0.3030 -0.5022 0.028 Uiso 1 1 calc R . .
C20 C 0.6724(4) -0.1774(4) -0.5713(3) 0.0211(10) Uani 1 1 d . . .
H20A H 0.6535 -0.1027 -0.5635 0.025 Uiso 1 1 calc R . .
H20B H 0.6634 -0.1753 -0.6352 0.025 Uiso 1 1 calc R . .
C21 C 0.7923(4) -0.2428(4) -0.5617(3) 0.0217(10) Uani 1 1 d . . .
H21A H 0.8090 -0.3176 -0.5679 0.026 Uiso 1 1 calc R . .
H21B H 0.7995 -0.2446 -0.4973 0.026 Uiso 1 1 calc R . .
C22 C 1.0260(4) -0.2818(4) -1.0164(3) 0.0202(9) Uani 1 1 d . . .
C23 C 1.0599(4) -0.3931(4) -0.9898(4) 0.0274(11) Uani 1 1 d . . .
H23A H 1.0111 -0.4240 -0.9448 0.033 Uiso 1 1 calc R . .
C24 C 1.1615(5) -0.4587(5) -1.0270(4) 0.0328(12) Uani 1 1 d . . .
H24A H 1.1829 -0.5343 -1.0071 0.039 Uiso 1 1 calc R . .
C25 C 1.2338(5) -0.4159(5) -1.0935(4) 0.0389(14) Uani 1 1 d . . .
H25A H 1.3044 -0.4622 -1.1193 0.047 Uiso 1 1 calc R . .
C26 C 1.2033(5) -0.3060(5) -1.1224(4) 0.0350(13) Uani 1 1 d . . .
H26A H 1.2526 -0.2764 -1.1683 0.042 Uiso 1 1 calc R . .
C27 C 1.0995(4) -0.2384(4) -1.0839(3) 0.0252(10) Uani 1 1 d . . .
H27A H 1.0784 -0.1628 -1.1034 0.030 Uiso 1 1 calc R . .
C28 C 0.8647(4) -0.0693(4) -1.0383(3) 0.0202(9) Uani 1 1 d . . .
C29 C 0.8427(4) -0.0622(4) -1.1260(4) 0.0251(10) Uani 1 1 d . . .
H29A H 0.8465 -0.1250 -1.1436 0.030 Uiso 1 1 calc R . .
C30 C 0.8154(4) 0.0349(4) -1.1878(4) 0.0279(11) Uani 1 1 d . . .
H30A H 0.8012 0.0383 -1.2473 0.033 Uiso 1 1 calc R . .
C31 C 0.8087(5) 0.1277(4) -1.1625(4) 0.0319(12) Uani 1 1 d . . .
H31A H 0.7885 0.1947 -1.2042 0.038 Uiso 1 1 calc R . .
C32 C 0.8319(5) 0.1216(4) -1.0759(4) 0.0288(11) Uani 1 1 d . . .
H32A H 0.8292 0.1842 -1.0588 0.035 Uiso 1 1 calc R . .
C33 C 0.8589(4) 0.0243(4) -1.0144(4) 0.0250(10) Uani 1 1 d . . .
H33A H 0.8737 0.0210 -0.9552 0.030 Uiso 1 1 calc R . .
C34 C 1.0230(4) -0.2888(4) -0.6075(3) 0.0187(9) Uani 1 1 d . . .
C35 C 1.1013(4) -0.2521(4) -0.5984(3) 0.0225(10) Uani 1 1 d . . .
H35A H 1.0863 -0.1772 -0.6082 0.027 Uiso 1 1 calc R . .
C36 C 1.2010(4) -0.3249(4) -0.5749(4) 0.0290(11) Uani 1 1 d . . .
H36A H 1.2525 -0.2995 -0.5662 0.035 Uiso 1 1 calc R . .
C37 C 1.2255(4) -0.4350(4) -0.5641(4) 0.0287(11) Uani 1 1 d . . .
H37A H 1.2941 -0.4848 -0.5490 0.034 Uiso 1 1 calc R . .
C38 C 1.1498(4) -0.4710(4) -0.5756(3) 0.0248(10) Uani 1 1 d . . .
H38A H 1.1665 -0.5459 -0.5691 0.030 Uiso 1 1 calc R . .
C39 C 1.0497(4) -0.3991(4) -0.5966(3) 0.0226(10) Uani 1 1 d . . .
H39A H 0.9980 -0.4253 -0.6037 0.027 Uiso 1 1 calc R . .
C40 C 0.8786(4) -0.0687(4) -0.6168(3) 0.0208(10) Uani 1 1 d . . .
C41 C 0.8456(5) -0.0520(4) -0.5230(4) 0.0303(12) Uani 1 1 d . . .
H41A H 0.8264 -0.1047 -0.4739 0.036 Uiso 1 1 calc R . .
C42 C 0.8411(5) 0.0408(5) -0.5024(4) 0.0368(13) Uani 1 1 d . . .
H42A H 0.8158 0.0535 -0.4394 0.044 Uiso 1 1 calc R . .
C43 C 0.8733(6) 0.1167(5) -0.5734(5) 0.0447(16) Uani 1 1 d . . .
H43A H 0.8727 0.1795 -0.5584 0.054 Uiso 1 1 calc R . .
C44 C 0.9062(6) 0.0999(5) -0.6656(4) 0.0429(16) Uani 1 1 d . . .
H44A H 0.9280 0.1512 -0.7146 0.051 Uiso 1 1 calc R . .
C45 C 0.9069(5) 0.0076(4) -0.6860(4) 0.0282(11) Uani 1 1 d . . .
H45A H 0.9276 -0.0028 -0.7497 0.034 Uiso 1 1 calc R . .
F1 F 1.0688(6) -0.6867(6) -0.8028(5) 0.130(3) Uiso 1 1 d D . .
F2 F 1.0694(8) -0.6705(9) -0.6423(7) 0.207(5) Uiso 1 1 d D . .
F3 F 1.2452(4) -0.6956(4) -0.6881(3) 0.0630(11) Uiso 1 1 d D . .
F4 F 1.2439(4) -0.6932(4) -0.8372(3) 0.0677(12) Uiso 1 1 d D . .
F5 F 1.1561(6) -0.8042(5) -0.7077(5) 0.119(2) Uiso 1 1 d D . .
F6 F 1.0836(6) -0.5691(6) -0.7522(6) 0.135(3) Uiso 1 1 d D . .

loop_
_atom_site_aniso_label
_atom_site_aniso_U_11
_atom_site_aniso_U_22
_atom_site_aniso_U_33
_atom_site_aniso_U_23
_atom_site_aniso_U_13
_atom_site_aniso_U_12
Rh1 0.0174(2) 0.01524(19) 0.01415(19) -0.00194(13) -0.00465(13) -0.00328(13)
P1 0.0200(6) 0.0177(6) 0.0153(6) -0.0021(4) -0.0041(5) -0.0067(5)
P2 0.0187(6) 0.0170(6) 0.0145(5) -0.0014(4) -0.0053(4) -0.0054(5)
P3 0.0434(10) 0.0402(9) 0.0440(10) -0.0074(8) -0.0109(8) -0.0085(8)
O1 0.028(2) 0.0270(19) 0.033(2) -0.0055(16) -0.0081(16) 0.0030(16)
N1 0.024(2) 0.020(2) 0.021(2) -0.0017(16) -0.0081(17) -0.0058(17)
C1 0.026(3) 0.027(3) 0.016(2) -0.0015(19) -0.0067(19) -0.010(2)
C2 0.031(3) 0.024(2) 0.017(2) -0.0010(19) -0.007(2) -0.011(2)
C3 0.023(3) 0.035(3) 0.036(3) -0.007(2) -0.006(2) 0.000(2)
C4 0.027(2) 0.021(2) 0.019(2) -0.0030(18) -0.0038(19) -0.012(2)
C5 0.026(3) 0.026(2) 0.019(2) -0.0030(19) -0.0057(19) -0.009(2)
C6 0.026(3) 0.032(3) 0.017(2) -0.009(2) -0.0008(19) -0.011(2)
C7 0.019(2) 0.034(3) 0.022(2) -0.007(2) -0.0081(19) -0.010(2)
C8 0.019(2) 0.022(2) 0.021(2) -0.0034(19) -0.0052(18) -0.0045(19)
C9 0.016(2) 0.022(2) 0.027(2) 0.0006(19) -0.0056(19) -0.0089(19)
C10 0.016(2) 0.021(2) 0.027(3) 0.000(2) -0.0056(19) -0.0068(18)
C11 0.017(2) 0.024(2) 0.018(2) -0.0021(19) -0.0008(18) -0.0073(19)
C12 0.019(2) 0.020(2) 0.027(3) -0.004(2) -0.0054(19) -0.0056(19)
C13 0.020(2) 0.020(2) 0.025(2) -0.0011(19) -0.0071(19) -0.0067(19)
C14 0.030(3) 0.028(3) 0.035(3) -0.009(2) -0.003(2) -0.015(2)
C15 0.022(3) 0.024(3) 0.034(3) 0.002(2) -0.007(2) -0.009(2)
C16 0.038(3) 0.021(2) 0.028(3) -0.004(2) -0.010(2) -0.006(2)
C17 0.036(3) 0.026(3) 0.027(3) 0.005(2) -0.012(2) -0.012(2)
C18 0.020(2) 0.036(3) 0.021(2) -0.006(2) -0.0022(19) -0.009(2)
C19 0.027(3) 0.029(3) 0.014(2) 0.0005(19) -0.0067(19) -0.011(2)
C20 0.018(2) 0.026(2) 0.018(2) -0.0021(19) -0.0020(18) -0.0086(19)
C21 0.023(2) 0.022(2) 0.018(2) 0.0057(18) -0.0088(19) -0.0085(19)
C22 0.017(2) 0.024(2) 0.018(2) -0.0074(19) -0.0055(18) -0.0027(18)
C23 0.029(3) 0.028(3) 0.028(3) -0.013(2) -0.005(2) -0.007(2)
C24 0.033(3) 0.029(3) 0.035(3) -0.018(2) -0.006(2) -0.002(2)
C25 0.035(3) 0.044(3) 0.033(3) -0.019(3) -0.007(3) -0.003(3)
C26 0.022(3) 0.046(3) 0.034(3) -0.015(3) -0.003(2) -0.005(2)
C27 0.021(2) 0.031(3) 0.023(2) -0.007(2) -0.003(2) -0.009(2)
C28 0.021(2) 0.018(2) 0.020(2) -0.0022(18) -0.0044(18) -0.0050(18)
C29 0.030(3) 0.023(2) 0.023(2) 0.000(2) -0.009(2) -0.011(2)
C30 0.028(3) 0.035(3) 0.020(2) 0.004(2) -0.014(2) -0.010(2)
C31 0.030(3) 0.027(3) 0.026(3) 0.008(2) -0.005(2) -0.007(2)
C32 0.043(3) 0.023(2) 0.021(2) 0.001(2) -0.005(2) -0.016(2)
C33 0.034(3) 0.025(2) 0.019(2) 0.0001(19) -0.005(2) -0.015(2)
C34 0.020(2) 0.023(2) 0.012(2) -0.0041(17) -0.0031(17) -0.0061(19)
C35 0.024(2) 0.020(2) 0.022(2) -0.0037(19) -0.008(2) -0.0053(19)
C36 0.021(3) 0.035(3) 0.030(3) -0.006(2) -0.009(2) -0.006(2)
C37 0.024(3) 0.030(3) 0.024(3) -0.002(2) -0.009(2) -0.001(2)
C38 0.029(3) 0.020(2) 0.019(2) 0.0023(19) -0.007(2) -0.005(2)
C39 0.028(3) 0.019(2) 0.020(2) -0.0016(18) -0.007(2) -0.007(2)
C40 0.021(2) 0.021(2) 0.022(2) -0.0063(19) -0.0101(19) -0.0034(19)
C41 0.034(3) 0.034(3) 0.022(3) -0.009(2) -0.006(2) -0.009(2)
C42 0.046(4) 0.040(3) 0.026(3) -0.018(2) -0.004(2) -0.011(3)
C43 0.065(4) 0.022(3) 0.050(4) -0.014(3) -0.026(3) -0.003(3)
C44 0.077(5) 0.028(3) 0.033(3) 0.007(2) -0.026(3) -0.027(3)
C45 0.042(3) 0.025(3) 0.019(2) -0.004(2) -0.012(2) -0.009(2)

loop_
_atom_type_symbol
_atom_type_description
_atom_type_scat_dispersion_real
_atom_type_scat_dispersion_imag
_atom_type_scat_source
C C 0.0033 0.0016 'International Tables Vol C Tables 4.2.6.8 and 6.1.1.4'
H H 0.0000 0.0000 'International Tables Vol C Tables 4.2.6.8 and 6.1.1.4'
N N 0.0061 0.0033 'International Tables Vol C Tables 4.2.6.8 and 6.1.1.4'
O O 0.0106 0.0060 'International Tables Vol C Tables 4.2.6.8 and 6.1.1.4'
F F 0.0171 0.0103 'International Tables Vol C Tables 4.2.6.8 and 6.1.1.4'
P P 0.1023 0.0942 'International Tables Vol C Tables 4.2.6.8 and 6.1.1.4'
Rh Rh -1.1178 0.9187 'International Tables Vol C Tables 4.2.6.8 and 6.1.1.4'
Cl Cl 0.1484 0.1585 'International Tables Vol C Tables 4.2.6.8 and 6.1.1.4'

loop_
_geom_angle_atom_site_label_1
_geom_angle_atom_site_label_2
_geom_angle_atom_site_label_3
_geom_angle
_geom_angle_site_symmetry_1
_geom_angle_site_symmetry_3
_geom_angle_publ_flag
C1 Rh1 N1 175.39(19) . . ?
C1 Rh1 P2 89.56(15) . . ?
N1 Rh1 P2 89.75(12) . . ?
C1 Rh1 P1 91.37(15) . . ?
N1 Rh1 P1 89.67(12) . . ?
P2 Rh1 P1 175.45(4) . . ?
C28 P1 C22 104.5(2) . . ?
C28 P1 C4 104.4(2) . . ?
C22 P1 C4 102.6(2) . . ?
C28 P1 Rh1 117.11(16) . . ?
C22 P1 Rh1 113.68(15) . . ?
C4 P1 Rh1 113.03(16) . . ?
C21 P2 C34 102.6(2) . . ?
C21 P2 C40 106.8(2) . . ?
C34 P2 C40 103.8(2) . . ?
C21 P2 Rh1 114.48(16) . . ?
C34 P2 Rh1 112.75(15) . . ?
C40 P2 Rh1 115.13(16) . . ?
F5 P3 F6 145.1(4) . . ?
F5 P3 F4 106.2(3) . . ?
F6 P3 F4 101.7(4) . . ?
F5 P3 F3 99.6(3) . . ?
F6 P3 F3 101.3(3) . . ?
F4 P3 F3 89.1(3) . . ?
F5 P3 F2 82.1(5) . . ?
F6 P3 F2 72.2(4) . . ?
F4 P3 F2 170.6(4) . . ?
F3 P3 F2 85.2(4) . . ?
F5 P3 F1 80.2(4) . . ?
F6 P3 F1 80.1(4) . . ?
F4 P3 F1 88.2(3) . . ?
F3 P3 F1 177.2(3) . . ?
F2 P3 F1 97.5(4) . . ?
C2 N1 Rh1 174.8(4) . . ?
O1 C1 Rh1 176.1(4) . . ?
N1 C2 C3 179.4(5) . . ?
C5 C4 P1 113.9(3) . . ?
C4 C5 C6 111.2(4) . . ?
C5 C6 C7 113.1(4) . . ?
C8 C7 C6 112.4(4) . . ?
C9 C8 C13 118.9(4) . . ?
C9 C8 C7 119.4(4) . . ?
C13 C8 C7 121.5(4) . . ?
C10 C9 C8 120.4(4) . . ?
C10 C9 C14 118.2(4) . . ?
C8 C9 C14 121.4(5) . . ?
C9 C10 C11 120.6(4) . . ?
C9 C10 C15 118.8(4) . . ?
C11 C10 C15 120.5(4) . . ?
C12 C11 C10 118.7(4) . . ?
C12 C11 C18 121.2(4) . . ?
C10 C11 C18 119.9(4) . . ?
C13 C12 C11 120.9(4) . . ?
C13 C12 C16 118.4(4) . . ?
C11 C12 C16 120.7(4) . . ?
C12 C13 C8 120.4(4) . . ?
C12 C13 C17 119.1(4) . . ?
C8 C13 C17 120.5(4) . . ?
C11 C18 C19 112.0(4) . . ?
C20 C19 C18 114.1(4) . . ?
C19 C20 C21 111.0(4) . . ?
C20 C21 P2 116.3(3) . . ?
C23 C22 C27 118.0(5) . . ?
C23 C22 P1 120.8(4) . . ?
C27 C22 P1 120.9(4) . . ?
C24 C23 C22 121.4(5) . . ?
C23 C24 C25 120.6(5) . . ?
C26 C25 C24 120.0(5) . . ?
C25 C26 C27 119.6(6) . . ?
C26 C27 C22 120.4(5) . . ?
C29 C28 C33 118.3(4) . . ?
C29 C28 P1 120.8(4) . . ?
C33 C28 P1 120.9(4) . . ?
C30 C29 C28 121.0(5) . . ?
C29 C30 C31 120.1(5) . . ?
C32 C31 C30 119.6(5) . . ?
C33 C32 C31 120.0(5) . . ?
C32 C33 C28 121.1(5) . . ?
C39 C34 C35 118.2(4) . . ?
C39 C34 P2 120.5(4) . . ?
C35 C34 P2 121.0(4) . . ?
C36 C35 C34 120.3(5) . . ?
C35 C36 C37 120.2(5) . . ?
C38 C37 C36 119.5(5) . . ?
C37 C38 C39 120.4(5) . . ?
C38 C39 C34 121.3(5) . . ?
C45 C40 C41 119.2(5) . . ?
C45 C40 P2 119.7(4) . . ?
C41 C40 P2 120.9(4) . . ?
C42 C41 C40 119.7(5) . . ?
C41 C42 C43 120.5(5) . . ?
C44 C43 C42 119.6(5) . . ?
C43 C44 C45 119.4(6) . . ?
C40 C45 C44 121.5(5) . . ?

loop_
_geom_bond_atom_site_label_1
_geom_bond_atom_site_label_2
_geom_bond_distance
_geom_bond_site_symmetry_2
_geom_bond_publ_flag
Rh1 C1 1.819(5) . ?
Rh1 N1 2.054(4) . ?
Rh1 P2 2.3332(12) . ?
Rh1 P1 2.3373(12) . ?
P1 C28 1.805(5) . ?
P1 C22 1.815(5) . ?
P1 C4 1.829(5) . ?
P2 C21 1.820(5) . ?
P2 C34 1.820(5) . ?
P2 C40 1.821(5) . ?
P3 F5 1.523(6) . ?
P3 F6 1.550(7) . ?
P3 F4 1.579(5) . ?
P3 F3 1.601(5) . ?
P3 F2 1.639(9) . ?
P3 F1 1.657(7) . ?
O1 C1 1.154(6) . ?
N1 C2 1.142(6) . ?
C2 C3 1.455(7) . ?
C4 C5 1.527(7) . ?
C5 C6 1.531(7) . ?
C6 C7 1.540(7) . ?
C7 C8 1.493(7) . ?
C8 C9 1.409(7) . ?
C8 C13 1.411(7) . ?
C9 C10 1.408(7) . ?
C9 C14 1.524(7) . ?
C10 C11 1.409(7) . ?
C10 C15 1.522(7) . ?
C11 C12 1.406(7) . ?
C11 C18 1.506(7) . ?
C12 C13 1.404(7) . ?
C12 C16 1.526(7) . ?
C13 C17 1.521(7) . ?
C18 C19 1.535(7) . ?
C19 C20 1.522(6) . ?
C20 C21 1.531(6) . ?
C22 C23 1.393(7) . ?
C22 C27 1.406(7) . ?
C23 C24 1.363(7) . ?
C24 C25 1.385(9) . ?
C25 C26 1.382(9) . ?
C26 C27 1.398(7) . ?
C28 C29 1.398(7) . ?
C28 C33 1.399(7) . ?
C29 C30 1.388(7) . ?
C30 C31 1.394(8) . ?
C31 C32 1.394(8) . ?
C32 C33 1.386(7) . ?
C34 C39 1.391(6) . ?
C34 C35 1.399(7) . ?
C35 C36 1.390(7) . ?
C36 C37 1.394(8) . ?
C37 C38 1.374(8) . ?
C38 C39 1.379(7) . ?
C40 C45 1.365(7) . ?
C40 C41 1.404(7) . ?
C41 C42 1.372(8) . ?
C42 C43 1.394(9) . ?
C43 C44 1.382(9) . ?
C44 C45 1.384(7) . ?
